data_2203890
loop_
_publ_author_name
' Li-Ping, Lu '
'Qin, Shi-Dong'
'Yang, Pin'
'Zhu, Miao-Li'

_publ_section_title
;Di-\m-hydroxo-bis[aqua(1,10-phenanthroline-\k^2^<i>N</i>,<i>N</i>')copper(II)]
 dinitrate hexahydrate
;
_journal_issue 7
_journal_name_full 'Acta Crystallographica Section E'
_journal_page_first m950
_journal_page_last m952
_journal_paper_doi 10.1107/S1600536804013145
_journal_volume 60
_journal_year 2004
_chemical_formula_iupac '[Cu2 (O H)2 (C12 H8 N2)2 (H2 O)2] (N O3)2, 6H2 O'
_chemical_formula_moiety 'C24 H22 Cu2 N4 O4 , 2(N O3), 6(H2 O)'
_chemical_formula_sum 'C24 H34 Cu2 N6 O16'
_chemical_formula_weight 789.65
_chemical_name_systematic
;
Di-\m-hydroxo-bis[aqua(1,10-phenanthroline-\k^2^N,N')copper(II)] dinitrate
hexahydrate
;
_space_group_IT_number 2
_symmetry_cell_setting triclinic
_symmetry_space_group_name_Hall '-P 1'
_symmetry_space_group_name_H-M 'P -1'
_atom_sites_solution_hydrogens geom
_atom_sites_solution_primary direct
_atom_sites_solution_secondary difmap
_audit_creation_method SHELXL-97
_cell_angle_alpha 81.145(3)
_cell_angle_beta 88.341(4)
_cell_angle_gamma 75.731(3)
_cell_formula_units_Z 1
_cell_length_a 8.078(2)
_cell_length_b 9.604(2)
_cell_length_c 10.480(3)
_cell_measurement_reflns_used 1793
_cell_measurement_temperature 173(2)
_cell_measurement_theta_max 26.76
_cell_measurement_theta_min 2.60
_cell_volume 778.5(3)
_computing_cell_refinement 'SAINT (Bruker, 2000)'
_computing_data_collection 'SMART (Bruker, 2000)'
_computing_data_reduction SAINT
_computing_molecular_graphics 'ORTEP-3 for Windows (Farrugia, 1997) and CAMERON (Watkin et al., 1993)'
_computing_publication_material SHELXTL/PC
_computing_structure_refinement 'SHELXL97 (Sheldrick, 1997)'
_computing_structure_solution 'SHELXS97 (Sheldrick, 1997)'
_diffrn_ambient_temperature 173(2)
_diffrn_measured_fraction_theta_full 0.979
_diffrn_measured_fraction_theta_max 0.979
_diffrn_measurement_device_type 'Bruker SMART 1K CCD area-detector'
_diffrn_measurement_method '\f and \w scans'
_diffrn_radiation_monochromator graphite
_diffrn_radiation_source 'fine-focus sealed tube'
_diffrn_radiation_type MoK\a
_diffrn_radiation_wavelength 0.71073
_diffrn_reflns_av_R_equivalents 0.0203
_diffrn_reflns_av_sigmaI/netI 0.0508
_diffrn_reflns_limit_h_max 8
_diffrn_reflns_limit_h_min -9
_diffrn_reflns_limit_k_max 11
_diffrn_reflns_limit_k_min -11
_diffrn_reflns_limit_l_max 12
_diffrn_reflns_limit_l_min -11
_diffrn_reflns_number 3804
_diffrn_reflns_theta_full 25.01
_diffrn_reflns_theta_max 25.01
_diffrn_reflns_theta_min 1.97
_diffrn_standards_decay_% 0
_diffrn_standards_number 0
_exptl_absorpt_coefficient_mu 1.451
_exptl_absorpt_correction_T_max 0.745
_exptl_absorpt_correction_T_min 0.699
_exptl_absorpt_correction_type multi-scan
_exptl_absorpt_process_details '(SADABS; Sheldrick, 2000)'
_exptl_crystal_colour blue
_exptl_crystal_density_diffrn 1.684
_exptl_crystal_density_method 'not measured'
_exptl_crystal_description block
_exptl_crystal_F_000 406
_exptl_crystal_size_max 0.25
_exptl_crystal_size_mid 0.20
_exptl_crystal_size_min 0.20
_refine_diff_density_max 0.798
_refine_diff_density_min -0.614
_refine_ls_extinction_method none
_refine_ls_goodness_of_fit_ref 1.021
_refine_ls_hydrogen_treatment mixed
_refine_ls_matrix_type full
_refine_ls_number_parameters 244
_refine_ls_number_reflns 2687
_refine_ls_number_restraints 13
_refine_ls_restrained_S_all 1.020
_refine_ls_R_factor_all 0.0510
_refine_ls_R_factor_gt 0.0448
_refine_ls_shift/su_max 0.001
_refine_ls_shift/su_mean 0.000
_refine_ls_structure_factor_coef Fsqd
_refine_ls_weighting_details 'calc w=1/[\s^2^(Fo^2^)+(0.0703P)^2^] where P=(Fo^2^+2Fc^2^)/3'
_refine_ls_weighting_scheme calc
_refine_ls_wR_factor_gt 0.1119
_refine_ls_wR_factor_ref 0.1153
_reflns_number_gt 2359
_reflns_number_total 2687
_reflns_threshold_expression I>2\s(I)
_cod_data_source_file dn6140.cif
_cod_data_source_block I
_cod_depositor_comments
;
The following automatic conversions were performed:
'_symmetry_cell_setting' value 'Triclinic' changed to 'triclinic'
according to '/home/saulius/struct/CIF-dictionaries/cif_core.dic'
dictionary named 'cif_core.dic' version 2.4.1 from 2010-06-29.

Automatic conversion script
Id: cif_fix_enum 1527 2010-12-29 10:47:43Z saulius 

The following automatic conversions were performed:

'_symmetry_cell_setting' value 'Triclinic' changed to 'triclinic'
according to /home/saulius/struct/CIF-dictionaries/cif_core.dic
dictionary named 'cif_core.dic' version 2.4.1 from 2010-06-29.

Automatic conversion script
Id: cif_fix_values 1715 2011-07-08 13:25:40Z adriana 
;
_cod_original_cell_volume 778.4(3)
_cod_original_sg_symbol_Hall '-P  1'
_cod_original_sg_symbol_H-M 'P  -1'
_cod_database_code 2203890
_cod_database_fobs_code 2203890

loop_
_symmetry_equiv_pos_as_xyz
'x, y, z'
'-x, -y, -z'

loop_
_atom_site_label
_atom_site_fract_x
_atom_site_fract_y
_atom_site_fract_z
_atom_site_U_iso_or_equiv
_atom_site_adp_type
_atom_site_calc_flag
_atom_site_refinement_flags
_atom_site_occupancy
_atom_site_type_symbol
Cu1 0.58181(5) 0.86055(4) 0.96171(4) 0.01861(17) Uani d . 1 Cu
N1 0.7245(4) 0.6677(3) 1.0486(3) 0.0199(7) Uani d . 1 N
N2 0.5391(4) 0.7353(3) 0.8334(3) 0.0189(7) Uani d . 1 N
O1 0.4013(3) 1.0311(3) 0.9001(2) 0.0200(6) Uani d D 1 O
H1A 0.423(5) 1.076(4) 0.834(3) 0.024 Uiso d D 1 H
O2 0.7832(4) 0.9338(3) 0.8371(3) 0.0329(7) Uani d D 1 O
H2C 0.768(5) 0.957(5) 0.7609(19) 0.040 Uiso d D 1 H
H2B 0.870(4) 0.944(5) 0.865(4) 0.040 Uiso d D 1 H
C1 0.8201(5) 0.6376(4) 1.1541(3) 0.0229(8) Uani d . 1 C
H1 0.8268 0.7132 1.1979 0.027 Uiso calc R 1 H
C2 0.9111(5) 0.4975(4) 1.2023(4) 0.0256(9) Uani d . 1 C
H2A 0.9776 0.4807 1.2767 0.031 Uiso calc R 1 H
C3 0.9025(5) 0.3846(4) 1.1400(4) 0.0261(9) Uani d . 1 C
H3 0.9625 0.2905 1.1720 0.031 Uiso calc R 1 H
C4 0.8022(5) 0.4117(4) 1.0271(4) 0.0226(8) Uani d . 1 C
C5 0.7170(4) 0.5555(4) 0.9849(3) 0.0197(8) Uani d . 1 C
C6 0.6167(5) 0.5927(4) 0.8690(3) 0.0210(8) Uani d . 1 C
C7 0.7871(5) 0.3019(4) 0.9529(4) 0.0281(9) Uani d . 1 C
H7 0.8437 0.2055 0.9804 0.034 Uiso calc R 1 H
C8 0.6912(5) 0.3368(4) 0.8430(4) 0.0271(9) Uani d . 1 C
H8 0.6828 0.2638 0.7966 0.033 Uiso calc R 1 H
C9 0.6029(5) 0.4837(4) 0.7973(4) 0.0235(8) Uani d . 1 C
C10 0.5036(5) 0.5284(4) 0.6842(4) 0.0266(9) Uani d . 1 C
H10 0.4902 0.4602 0.6337 0.032 Uiso calc R 1 H
C11 0.4267(5) 0.6713(4) 0.6481(4) 0.0278(9) Uani d . 1 C
H11 0.3608 0.7014 0.5730 0.033 Uiso calc R 1 H
C12 0.4474(5) 0.7731(4) 0.7250(4) 0.0238(8) Uani d . 1 C
H12 0.3949 0.8708 0.6992 0.029 Uiso calc R 1 H
N3 0.0219(5) 1.2914(4) 0.5455(3) 0.0443(10) Uani d . 1 N
O3 0.1462(3) 1.3469(3) 0.5175(3) 0.0329(7) Uani d . 1 O
O4 -0.1362(3) 1.3799(3) 0.5443(3) 0.0290(6) Uani d . 1 O
O5 0.0327(4) 1.1573(3) 0.5776(3) 0.0304(7) Uani d . 1 O
O6 0.7643(4) 1.0316(3) 0.5700(3) 0.0316(7) Uani d D 1 O
H6A 0.801(5) 0.971(4) 0.524(4) 0.038 Uiso d D 1 H
H6B 0.835(4) 1.080(4) 0.577(4) 0.038 Uiso d D 1 H
O7 0.4406(4) 1.1663(4) 0.6498(3) 0.0417(8) Uani d D 1 O
H7B 0.363(4) 1.205(5) 0.599(3) 0.050 Uiso d D 1 H
H7A 0.528(3) 1.121(5) 0.621(4) 0.050 Uiso d D 1 H
O8 0.0816(4) 1.0159(4) 0.8339(3) 0.0406(8) Uani d D 1 O
H8A 0.072(5) 1.058(5) 0.760(2) 0.049 Uiso d D 1 H
H8B 0.173(4) 1.010(5) 0.867(4) 0.049 Uiso d D 1 H

loop_
_atom_site_aniso_label
_atom_site_aniso_U_11
_atom_site_aniso_U_22
_atom_site_aniso_U_33
_atom_site_aniso_U_12
_atom_site_aniso_U_13
_atom_site_aniso_U_23
Cu1 0.0208(3) 0.0131(3) 0.0213(3) -0.00258(18) -0.00257(18) -0.00258(18)
N1 0.0209(16) 0.0182(16) 0.0209(16) -0.0054(13) 0.0010(13) -0.0029(13)
N2 0.0203(16) 0.0129(16) 0.0226(16) -0.0033(12) 0.0001(13) -0.0011(13)
O1 0.0234(14) 0.0153(13) 0.0199(14) -0.0029(11) -0.0020(11) -0.0012(11)
O2 0.0277(16) 0.0438(18) 0.0290(16) -0.0172(14) -0.0019(13) 0.0034(14)
C1 0.022(2) 0.022(2) 0.024(2) -0.0038(16) 0.0018(16) -0.0042(16)
C2 0.023(2) 0.028(2) 0.022(2) -0.0018(17) -0.0004(16) -0.0002(17)
C3 0.029(2) 0.018(2) 0.026(2) 0.0009(16) 0.0027(17) 0.0033(16)
C4 0.0226(19) 0.020(2) 0.025(2) -0.0061(16) 0.0076(16) -0.0015(16)
C5 0.0167(18) 0.0168(19) 0.025(2) -0.0046(15) 0.0045(15) -0.0022(15)
C6 0.024(2) 0.018(2) 0.0216(19) -0.0053(15) 0.0054(15) -0.0041(15)
C7 0.034(2) 0.015(2) 0.032(2) -0.0038(17) 0.0064(18) -0.0005(17)
C8 0.036(2) 0.018(2) 0.029(2) -0.0082(17) 0.0047(18) -0.0068(17)
C9 0.025(2) 0.020(2) 0.027(2) -0.0075(16) 0.0073(16) -0.0062(16)
C10 0.033(2) 0.027(2) 0.025(2) -0.0126(18) 0.0032(17) -0.0110(17)
C11 0.030(2) 0.032(2) 0.023(2) -0.0099(18) -0.0004(16) -0.0029(17)
C12 0.023(2) 0.019(2) 0.028(2) -0.0038(16) -0.0001(16) -0.0020(16)
N3 0.053(3) 0.052(3) 0.029(2) -0.013(2) -0.0040(18) -0.0087(19)
O3 0.0214(15) 0.0235(15) 0.0528(19) -0.0082(12) 0.0015(13) 0.0013(13)
O4 0.0216(14) 0.0260(15) 0.0378(16) -0.0036(12) 0.0009(12) -0.0040(13)
O5 0.0398(17) 0.0128(14) 0.0388(17) -0.0087(12) 0.0024(13) -0.0010(12)
O6 0.0289(16) 0.0300(17) 0.0362(17) -0.0074(13) 0.0021(13) -0.0059(13)
O7 0.0296(17) 0.054(2) 0.0305(17) 0.0047(15) 0.0011(13) 0.0037(15)
O8 0.0285(16) 0.052(2) 0.0407(19) -0.0211(15) -0.0117(14) 0.0135(16)

loop_
_atom_type_symbol
_atom_type_description
_atom_type_scat_dispersion_real
_atom_type_scat_dispersion_imag
_atom_type_scat_source
C C 0.0033 0.0016 'International Tables Vol C Tables 4.2.6.8 and 6.1.1.4'
H H 0.0000 0.0000 'International Tables Vol C Tables 4.2.6.8 and 6.1.1.4'
N N 0.0061 0.0033 'International Tables Vol C Tables 4.2.6.8 and 6.1.1.4'
O O 0.0106 0.0060 'International Tables Vol C Tables 4.2.6.8 and 6.1.1.4'
Cu Cu 0.3201 1.2651 'International Tables Vol C Tables 4.2.6.8 and 6.1.1.4'

loop_
_geom_angle_atom_site_label_1
_geom_angle_atom_site_label_2
_geom_angle_atom_site_label_3
_geom_angle_site_symmetry_1
_geom_angle_site_symmetry_3
_geom_angle
_geom_angle_publ_flag
O1 Cu1 O1 2_677 . 83.14(10) y
O1 Cu1 N1 2_677 . 96.36(11) y
O1 Cu1 N1 . . 166.59(11) y
O1 Cu1 N2 2_677 . 171.68(12) y
O1 Cu1 N2 . . 96.75(11) y
N1 Cu1 N2 . . 81.81(11) y
O1 Cu1 O2 2_677 . 96.44(11) y
O1 Cu1 O2 . . 94.59(11) y
N1 Cu1 O2 . . 98.77(12) y
N2 Cu1 O2 . . 91.86(12) y
O1 Cu1 Cu1 2_677 2_677 41.69(7) ?
O1 Cu1 Cu1 . 2_677 41.45(7) ?
N1 Cu1 Cu1 . 2_677 136.51(9) ?
N2 Cu1 Cu1 . 2_677 137.60(8) ?
O2 Cu1 Cu1 . 2_677 97.38(9) ?
C1 N1 C5 . . 117.9(3) ?
C1 N1 Cu1 . . 129.6(3) ?
C5 N1 Cu1 . . 112.5(2) ?
C12 N2 C6 . . 118.0(3) ?
C12 N2 Cu1 . . 129.5(2) ?
C6 N2 Cu1 . . 112.4(2) ?
Cu1 O1 Cu1 2_677 . 96.86(10) ?
Cu1 O1 H1A 2_677 . 108(3) ?
Cu1 O1 H1A . . 114(3) ?
Cu1 O2 H2C . . 120(3) ?
Cu1 O2 H2B . . 124(3) ?
H2C O2 H2B . . 116(3) ?
N1 C1 C2 . . 122.7(4) ?
N1 C1 H1 . . 118.7 ?
C2 C1 H1 . . 118.7 ?
C3 C2 C1 . . 119.7(4) ?
C3 C2 H2A . . 120.2 ?
C1 C2 H2A . . 120.2 ?
C2 C3 C4 . . 119.6(3) ?
C2 C3 H3 . . 120.2 ?
C4 C3 H3 . . 120.2 ?
C5 C4 C3 . . 116.8(3) ?
C5 C4 C7 . . 119.1(3) ?
C3 C4 C7 . . 124.1(3) ?
N1 C5 C4 . . 123.3(3) ?
N1 C5 C6 . . 116.4(3) ?
C4 C5 C6 . . 120.3(3) ?
N2 C6 C9 . . 123.2(3) ?
N2 C6 C5 . . 116.8(3) ?
C9 C6 C5 . . 120.0(3) ?
C8 C7 C4 . . 120.7(3) ?
C8 C7 H7 . . 119.6 ?
C4 C7 H7 . . 119.6 ?
C7 C8 C9 . . 121.3(4) ?
C7 C8 H8 . . 119.3 ?
C9 C8 H8 . . 119.3 ?
C10 C9 C6 . . 116.8(3) ?
C10 C9 C8 . . 124.6(3) ?
C6 C9 C8 . . 118.5(3) ?
C11 C10 C9 . . 120.1(3) ?
C11 C10 H10 . . 120.0 ?
C9 C10 H10 . . 120.0 ?
C10 C11 C12 . . 119.5(4) ?
C10 C11 H11 . . 120.3 ?
C12 C11 H11 . . 120.3 ?
N2 C12 C11 . . 122.4(3) ?
N2 C12 H12 . . 118.8 ?
C11 C12 H12 . . 118.8 ?
O3 N3 O5 . . 125.1(4) ?
O3 N3 O4 . . 118.7(4) ?
O5 N3 O4 . . 116.3(4) ?
H6A O6 H6B . . 110(3) ?
H7B O7 H7A . . 117(3) ?
H8A O8 H8B . . 114(3) ?

loop_
_geom_bond_atom_site_label_1
_geom_bond_atom_site_label_2
_geom_bond_site_symmetry_2
_geom_bond_distance
_geom_bond_publ_flag
Cu1 O1 2_677 1.935(2) y
Cu1 O1 . 1.944(2) y
Cu1 N1 . 2.019(3) y
Cu1 N2 . 2.025(3) y
Cu1 O2 . 2.237(3) y
Cu1 Cu1 2_677 2.9018(9) y
N1 C1 . 1.320(5) ?
N1 C5 . 1.366(5) ?
N2 C12 . 1.327(5) ?
N2 C6 . 1.357(4) ?
O1 Cu1 2_677 1.935(2) ?
O1 H1A . 0.80(4) ?
O2 H2C . 0.80(4) ?
O2 H2B . 0.80(4) ?
C1 C2 . 1.390(5) ?
C1 H1 . 0.9300 ?
C2 C3 . 1.365(5) ?
C2 H2A . 0.9300 ?
C3 C4 . 1.408(5) ?
C3 H3 . 0.9300 ?
C4 C5 . 1.391(5) ?
C4 C7 . 1.432(5) ?
C5 C6 . 1.428(5) ?
C6 C9 . 1.406(5) ?
C7 C8 . 1.358(5) ?
C7 H7 . 0.9300 ?
C8 C9 . 1.430(5) ?
C8 H8 . 0.9300 ?
C9 C10 . 1.400(5) ?
C10 C11 . 1.359(5) ?
C10 H10 . 0.9300 ?
C11 C12 . 1.402(5) ?
C11 H11 . 0.9300 ?
C12 H12 . 0.9300 ?
N3 O3 . 1.256(5) ?
N3 O5 . 1.261(5) ?
N3 O4 . 1.348(4) ?
O6 H6A . 0.80(4) ?
O6 H6B . 0.83(3) ?
O7 H7B . 0.81(4) ?
O7 H7A . 0.81(4) ?
O8 H8A . 0.81(4) ?
O8 H8B . 0.81(3) ?

loop_
_geom_hbond_atom_site_label_D
_geom_hbond_atom_site_label_H
_geom_hbond_atom_site_label_A
_geom_hbond_site_symmetry_A
_geom_hbond_distance_DH
_geom_hbond_distance_HA
_geom_hbond_distance_DA
_geom_hbond_angle_DHA
O1 H1A O7 . 0.80(4) 2.01(2) 2.789(4) 166(4)
O2 H2C O6 . 0.80(4) 2.02(2) 2.809(4) 170(4)
O2 H2B O8 1_655 0.80(4) 2.00(3) 2.713(4) 149(4)
O6 H6A O5 2_676 0.80(4) 1.99(2) 2.761(4) 160(4)
O6 H6B O5 1_655 0.83(3) 1.92(2) 2.738(4) 168(4)
O7 H7B O3 . 0.81(4) 2.05(2) 2.829(4) 160(4)
O7 H7A O6 . 0.81(4) 1.99(2) 2.784(4) 169(5)
O8 H8A O5 . 0.81(4) 2.000(18) 2.809(4) 176(4)
O8 H8B O1 . 0.81(4) 1.95(2) 2.737(4) 164(4)
